data_7062403
loop_
_publ_author_name
'Zhou, Yunzhe'
'Deng, Zhonghua'
'Ji, Zhenyu'
'Zhang, Ziqing'
'Chen, Cheng'
'Wu, Mingyan'

_publ_section_title
;
 A \p-stacked pure organic material with room temperature phosphorescence
;
_journal_issue 16
_journal_name_full 'New Journal of Chemistry'
_journal_page_first 7486
_journal_page_last 7490
_journal_paper_doi 10.1039/D3NJ01012K
_journal_volume 47
_journal_year 2023
_chemical_formula_moiety 'C75 H54 N6'
_chemical_formula_sum 'C75 H54 N6'
_chemical_formula_weight 1039.24
_space_group_crystal_system monoclinic
_space_group_IT_number 14
_space_group_name_Hall '-P 2ybc'
_space_group_name_H-M_alt 'P 1 21/c 1'
_atom_sites_solution_hydrogens geom
_audit_creation_date 2023-02-25
_audit_creation_method
;
Olex2 1.3-alpha
(compiled 2020.11.12 svn.r5f609507 for OlexSys, GUI svn.r6408)
;
_audit_update_record
;
2023-02-27 deposited with the CCDC.	2023-04-04 downloaded from the CCDC.
;
_cell_angle_alpha 90
_cell_angle_beta 95.27
_cell_angle_gamma 90
_cell_formula_units_Z 4
_cell_length_a 18.768
_cell_length_b 36.406
_cell_length_c 9.542
_cell_measurement_reflns_used 14432
_cell_measurement_temperature 100.0(3)
_cell_measurement_theta_max 59.9440
_cell_measurement_theta_min 2.1260
_cell_volume 6492.182
_computing_cell_refinement 'CrysAlisPro 1.171.40.59a (Rigaku OD, 2019)'
_computing_data_collection 'CrysAlisPro 1.171.40.59a (Rigaku OD, 2019)'
_computing_data_reduction 'CrysAlisPro 1.171.40.59a (Rigaku OD, 2019)'
_computing_molecular_graphics 'Olex2 1.3-alpha (Dolomanov et al., 2009)'
_computing_publication_material 'Olex2 1.3-alpha (Dolomanov et al., 2009)'
_computing_structure_refinement 'SHELXL-2016/6 (Sheldrick, 2016)'
_computing_structure_solution 'SHELXL-2016/6 (Sheldrick, 2016)'
_diffrn_ambient_temperature 100.0(3)
_diffrn_measured_fraction_theta_full 0.9944
_diffrn_measured_fraction_theta_max 0.9646
_diffrn_measurement_device_type 'ROD, Synergy Custom system, HyPix'
_diffrn_measurement_method '\w scans'
_diffrn_radiation_type GaK\a
_diffrn_radiation_wavelength 1.3405
_diffrn_reflns_av_R_equivalents 0.0704
_diffrn_reflns_av_unetI/netI 0.0593
_diffrn_reflns_Laue_measured_fraction_full 0.996
_diffrn_reflns_Laue_measured_fraction_max 0.965
_diffrn_reflns_limit_h_max 24
_diffrn_reflns_limit_h_min -24
_diffrn_reflns_limit_k_max 46
_diffrn_reflns_limit_k_min -46
_diffrn_reflns_limit_l_max 10
_diffrn_reflns_limit_l_min -12
_diffrn_reflns_number 49070
_diffrn_reflns_point_group_measured_fraction_full 0.996
_diffrn_reflns_point_group_measured_fraction_max 0.965
_diffrn_reflns_theta_full 56.8247
_diffrn_reflns_theta_max 60.4370
_diffrn_reflns_theta_min 2.1101
_diffrn_source 'micro-focus metaljet'
_exptl_absorpt_coefficient_mu 0.062
_exptl_absorpt_correction_T_max 1.00000
_exptl_absorpt_correction_T_min 0.45561
_exptl_absorpt_correction_type multi-scan
_exptl_absorpt_process_details
;
CrysAlisPro 1.171.40.59a (Rigaku Oxford Diffraction, 2019)
Empirical absorption correction using spherical harmonics,
 implemented in SCALE3 ABSPACK scaling algorithm.
;
_exptl_crystal_colour yellow
_exptl_crystal_colour_primary yellow
_exptl_crystal_density_diffrn 1.063
_exptl_crystal_density_method 'not measured'
_exptl_crystal_description needle
_exptl_crystal_F_000 2184
_exptl_crystal_size_max 0.21
_exptl_crystal_size_mid 0.12
_exptl_crystal_size_min 0.05
_refine_diff_density_max 0.379
_refine_diff_density_min -0.406
_refine_diff_density_rms 0.051
_refine_ls_extinction_coef 0.00060(15)
_refine_ls_extinction_method 'SHELXL-2016/6 (Sheldrick 2016)'
_refine_ls_goodness_of_fit_ref 1.076
_refine_ls_hydrogen_treatment constr
_refine_ls_matrix_type full
_refine_ls_number_parameters 730
_refine_ls_number_reflns 14344
_refine_ls_number_restraints 0
_refine_ls_restrained_S_all 1.076
_refine_ls_R_factor_all 0.1195
_refine_ls_R_factor_gt 0.0852
_refine_ls_shift/su_max 0.001
_refine_ls_shift/su_mean 0.000
_refine_ls_structure_factor_coef Fsqd
_refine_ls_weighting_details 'w=1/[\s^2^(Fo^2^)+(0.2300P)^2^+0.0500P] where P=(Fo^2^+2Fc^2^)/3'
_refine_ls_weighting_scheme calc
_refine_ls_wR_factor_gt 0.3040
_refine_ls_wR_factor_ref 0.3321
_reflns_Friedel_coverage 0.000
_reflns_number_gt 9702
_reflns_number_total 14344
_reflns_threshold_expression 'I > 2\s(I)'
_cod_data_source_file d3nj01012k2.cif
_cod_data_source_block 1_sq
_cod_depositor_comments 'Adding full bibliography for 7062403.cif.'
_cod_original_cell_volume 6491.8(2)
_cod_original_sg_symbol_H-M 'P 21/c'
_cod_database_code 7062403
_shelx_shelxl_version_number 2016/6
_shelx_space_group_comment
;
The symmetry employed for this shelxl refinement is uniquely defined
by the following loop, which should always be used as a source of
symmetry information in preference to the above space-group names.
They are only intended as comments.
;
_shelx_estimated_absorpt_t_min 0.987
_olex2_refinement_description
;
1. Others
 Fixed Uiso: H11(0.05) H15(0.043) H17(0.048) H18(0.042) H20(0.052) H21(0.042)
 H22(0.042) H23(0.043) H24(0.052) H25(0.046) H30(0.053) H31(0.053) H32(0.05)
 H33(0.053) H34(0.051) H36(0.056) H38(0.054) H41(0.05) H42(0.05) H43(0.052)
 H44(0.056) H45(0.055) H47(0.059) H48(0.062) H49(0.055) H50(0.068) H52(0.065)
 H54(0.074) H55(0.066) H56(0.063) H57(0.073) H58(0.067) H59(0.069) H60(0.07)
 H61(0.065) H62(0.075) H63(0.073) H64(0.083) H66(0.07) H4(0.09) H1(0.091)
 H2(0.085) H26(0.102) H29(0.1) H65(0.197) H67(0.128) H68(0.131) H69(0.127)
 H70(0.142) H71(0.11) H72(0.117) H73(0.195) H74(0.176) H75(0.241)
 Fixed X: H11(0.054037) H15(-0.090975) H17(0.117639) H18(0.041389)
 H20(0.225855) H21(0.206769) H22(0.015425) H23(0.268097) H24(-0.07514) H25(-
 0.180473) H30(-0.233401) H31(0.064248) H32(0.134995) H33(0.415354)
 H34(0.308855) H36(0.043121) H38(-0.164642) H41(0.16457) H42(0.162149)
 H43(0.243546) H44(0.112223) H45(0.086432) H47(0.212579) H48(0.08753)
 H49(0.092633) H50(0.212804) H52(0.455619) H54(0.18754) H55(0.239787) H56(-
 0.326215) H57(0.122953) H58(0.026215) H59(0.246667) H60(0.270162) H61(-
 0.270659) H62(-0.36298) H63(0.097386) H64(0.422254) H66(0.301897) H4(-
 0.311088) H1(0.276283) H2(0.347546) H26(-0.475757) H29(-0.510912) H65(-
 0.61867) H67(0.447167) H68(-0.508128) H69(-0.500374) H70(0.389032) H71(-
 0.300297) H72(-0.396937) H73(0.475446) H74(-0.582968) H75(-0.65439)
 Fixed Y: H11(0.655471) H15(0.786439) H17(0.608813) H18(0.910583)
 H20(0.685109) H21(0.572521) H22(0.850087) H23(0.526464) H24(0.680543)
 H25(0.770313) H30(0.749675) H31(0.935785) H32(0.953916) H33(0.524353)
 H34(0.597526) H36(1.05322) H38(0.664266) H41(1.013457) H42(0.731406)
 H43(0.642066) H44(0.875953) H45(0.996753) H47(1.109971) H48(1.099959)
 H49(0.815812) H50(1.085416) H52(0.472243) H54(1.156559) H55(1.020928)
 H56(0.735002) H57(1.117162) H58(1.098612) H59(0.548207) H60(1.036903)
 H61(0.657077) H62(0.642496) H63(1.15028) H64(0.414012) H66(0.459063)
 H4(0.667392) H1(0.554246) H2(0.407389) H26(0.707665) H29(0.707944)
 H65(0.614166) H67(0.515127) H68(0.630455) H69(0.717615) H70(0.541155)
 H71(0.676243) H72(0.700407) H73(0.520627) H74(0.691894) H75(0.649648)
 Fixed Z: H11(0.718447) H15(0.374965) H17(0.841982) H18(0.637106)
 H20(1.084725) H21(0.911197) H22(0.570242) H23(1.039257) H24(0.502202)
 H25(0.201651) H30(0.012047) H31(1.080039) H32(0.698853) H33(1.097688)
 H34(1.363364) H36(0.779867) H38(0.328922) H41(0.765059) H42(0.962458)
 H43(1.237724) H44(1.027124) H45(1.140546) H47(0.965054) H48(1.146961)
 H49(0.957443) H50(1.510253) H52(0.983661) H54(0.800413) H55(1.17327) H56(-
 0.156546) H57(1.377969) H58(0.610436) H59(1.492371) H60(1.410284)
 H61(0.224777) H62(0.057604) H63(0.62078) H64(1.053093) H66(1.341128) H4(-
 0.30813) H1(1.731976) H2(1.2317) H26(0.053528) H29(-0.35169) H65(-0.160396)
 H67(1.448845) H68(-0.257157) H69(-0.590625) H70(1.832166) H71(-0.546875) H72(-
 0.690847) H73(1.688076) H74(0.139066) H75(0.032443)
;
_olex2_submission_special_instructions 'No special instructions were received'

loop_
_space_group_symop_operation_xyz
'x, y, z'
'-x, y+1/2, -z+1/2'
'-x, -y, -z'
'x, -y-1/2, z-1/2'

loop_
_atom_site_label
_atom_site_type_symbol
_atom_site_fract_x
_atom_site_fract_y
_atom_site_fract_z
_atom_site_U_iso_or_equiv
_atom_site_adp_type
_atom_site_occupancy
_atom_site_site_symmetry_order
_atom_site_calc_flag
_atom_site_refinement_flags_posn
_atom_site_refinement_flags_adp
_atom_site_refinement_flags_occupancy
_atom_site_disorder_assembly
_atom_site_disorder_group
N1 N 0.01401(12) 0.71769(6) 0.6427(3) 0.0375(5) Uani 1 1 d . . . . .
N2 N 0.07524(12) 0.76224(7) 0.7899(3) 0.0382(5) Uani 1 1 d . . . . .
N3 N -0.00882(12) 0.78139(6) 0.6021(2) 0.0368(5) Uani 1 1 d . . . . .
N4 N 0.32969(13) 0.52877(7) 1.2973(2) 0.0388(6) Uani 1 1 d . . . . .
C5 C -0.01948(14) 0.74560(8) 0.5732(3) 0.0355(6) Uani 1 1 d . . . . .
C6 C 0.06216(14) 0.72783(8) 0.7490(3) 0.0365(6) Uani 1 1 d . . . . .
C7 C 0.17928(14) 0.64192(8) 0.9767(3) 0.0352(6) Uani 1 1 d . . . . .
C8 C 0.10185(14) 0.69796(8) 0.8283(3) 0.0368(6) Uani 1 1 d . . . . .
C9 C 0.21854(14) 0.61252(8) 1.0586(3) 0.0336(6) Uani 1 1 d . . . . .
C10 C 0.08012(14) 0.89958(8) 0.8386(3) 0.0348(6) Uani 1 1 d . . . . .
C11 C 0.08904(16) 0.66154(9) 0.7932(3) 0.0416(7) Uani 1 1 d . . . . .
H11 H 0.054037 0.655471 0.718447 0.050 Uiso 1 1 calc R U . . .
C12 C 0.05153(14) 0.82664(8) 0.7563(3) 0.0357(6) Uani 1 1 d . . . . .
C13 C -0.07466(14) 0.73542(8) 0.4590(3) 0.0362(6) Uani 1 1 d . . . . .
C14 C -0.18343(14) 0.71558(8) 0.2469(3) 0.0379(6) Uani 1 1 d . . . . .
C15 C -0.10622(15) 0.76158(8) 0.3668(3) 0.0357(6) Uani 1 1 d . . . . .
H15 H -0.090975 0.786439 0.374965 0.043 Uiso 1 1 calc R U . . .
C16 C 0.03864(14) 0.78787(8) 0.7128(3) 0.0378(6) Uani 1 1 d . . . . .
C17 C 0.12716(16) 0.63372(9) 0.8668(3) 0.0403(7) Uani 1 1 d . . . . .
H17 H 0.117639 0.608813 0.841982 0.048 Uiso 1 1 calc R U . . .
C18 C 0.05117(14) 0.89130(8) 0.7032(3) 0.0354(6) Uani 1 1 d . . . . .
H18 H 0.041389 0.910583 0.637106 0.042 Uiso 1 1 calc R U . . .
C19 C 0.29457(14) 0.55694(8) 1.2167(3) 0.0346(6) Uani 1 1 d . . . . .
C20 C 0.19096(16) 0.67881(9) 1.0101(3) 0.0432(7) Uani 1 1 d . . . . .
H20 H 0.225855 0.685109 1.084725 0.052 Uiso 1 1 calc R U . . .
C21 C 0.22697(14) 0.57767(8) 1.0041(3) 0.0350(6) Uani 1 1 d . . . . .
H21 H 0.206769 0.572521 0.911197 0.042 Uiso 1 1 calc R U . . .
C22 C 0.03625(14) 0.85517(8) 0.6627(3) 0.0349(6) Uani 1 1 d . . . . .
H22 H 0.015425 0.850087 0.570242 0.042 Uiso 1 1 calc R U . . .
C23 C 0.26376(15) 0.55007(8) 1.0800(3) 0.0360(6) Uani 1 1 d . . . . .
H23 H 0.268097 0.526464 1.039257 0.043 Uiso 1 1 calc R U . . .
C24 C -0.09687(16) 0.69895(8) 0.4420(3) 0.0437(7) Uani 1 1 d . . . . .
H24 H -0.075140 0.680543 0.502202 0.052 Uiso 1 1 calc R U . . .
C25 C -0.15964(15) 0.75190(8) 0.2630(3) 0.0382(6) Uani 1 1 d . . . . .
H25 H -0.180473 0.770313 0.201651 0.046 Uiso 1 1 calc R U . . .
N26 N 0.14149(15) 1.04871(7) 0.9939(3) 0.0472(6) Uani 1 1 d . . . . .
C27 C -0.24172(15) 0.70530(9) 0.1378(3) 0.0402(7) Uani 1 1 d . . . . .
C28 C 0.09639(14) 0.93804(8) 0.8816(3) 0.0369(6) Uani 1 1 d . . . . .
N29 N -0.41646(15) 0.67997(10) -0.1604(3) 0.0621(8) Uani 1 1 d . . . . .
C30 C -0.25999(16) 0.72780(9) 0.0226(3) 0.0445(7) Uani 1 1 d . . . . .
H30 H -0.233401 0.749675 0.012047 0.053 Uiso 1 1 calc R U . . .
C31 C 0.08325(17) 0.95175(9) 1.0141(3) 0.0438(7) Uani 1 1 d . . . . .
H31 H 0.064248 0.935785 1.080039 0.053 Uiso 1 1 calc R U . . .
C32 C 0.12596(16) 0.96222(9) 0.7899(3) 0.0420(7) Uani 1 1 d . . . . .
H32 H 0.134995 0.953916 0.698853 0.050 Uiso 1 1 calc R U . . .
C33 C 0.40063(16) 0.50059(9) 1.1244(3) 0.0444(7) Uani 1 1 d . . . . .
H33 H 0.415354 0.524353 1.097688 0.053 Uiso 1 1 calc R U . . .
C34 C 0.28723(17) 0.59200(9) 1.2719(3) 0.0423(7) Uani 1 1 d . . . . .
H34 H 0.308855 0.597526 1.363364 0.051 Uiso 1 1 calc R U . . .
C35 C 0.12713(15) 1.01153(8) 0.9579(3) 0.0402(7) Uani 1 1 d . . . . .
C36 C 0.07384(17) 1.07401(9) 0.7839(3) 0.0467(7) Uani 1 1 d . . . . .
H36 H 0.043121 1.053220 0.779867 0.056 Uiso 1 1 calc R U . . .
C37 C 0.12949(16) 1.07683(8) 0.8914(3) 0.0409(7) Uani 1 1 d . . . . .
C38 C -0.15028(16) 0.68924(9) 0.3382(3) 0.0446(7) Uani 1 1 d . . . . .
H38 H -0.164642 0.664266 0.328922 0.054 Uiso 1 1 calc R U . . .
C39 C 0.35507(16) 0.49694(8) 1.2294(3) 0.0402(7) Uani 1 1 d . . . . .
C40 C 0.16058(17) 1.05865(9) 1.1378(3) 0.0469(8) Uani 1 1 d . . . . .
C41 C 0.14242(16) 0.99793(9) 0.8283(3) 0.0419(7) Uani 1 1 d . . . . .
H41 H 0.164570 1.013457 0.765059 0.050 Uiso 1 1 calc R U . . .
C42 C 0.15307(15) 0.70647(8) 0.9375(3) 0.0416(7) Uani 1 1 d . . . . .
H42 H 0.162149 0.731406 0.962458 0.050 Uiso 1 1 calc R U . . .
C43 C 0.24921(17) 0.61869(9) 1.1959(3) 0.0432(7) Uani 1 1 d . . . . .
H43 H 0.243546 0.642066 1.237724 0.052 Uiso 1 1 calc R U . . .
C44 C 0.09383(18) 0.87081(9) 0.9331(3) 0.0469(8) Uani 1 1 d . . . . .
H44 H 0.112223 0.875953 1.027124 0.056 Uiso 1 1 calc R U . . .
C45 C 0.09725(17) 0.98797(9) 1.0512(3) 0.0458(7) Uani 1 1 d . . . . .
H45 H 0.086432 0.996753 1.140546 0.055 Uiso 1 1 calc R U . . .
C46 C 0.34510(19) 0.53203(9) 1.4450(3) 0.0480(8) Uani 1 1 d . . . . .
C47 C 0.17341(18) 1.10766(9) 0.8951(4) 0.0495(8) Uani 1 1 d . . . . .
H47 H 0.212579 1.109971 0.965054 0.059 Uiso 1 1 calc R U . . .
C48 C 0.12544(17) 1.08729(10) 1.1992(3) 0.0514(8) Uani 1 1 d . . . . .
H48 H 0.087530 1.099959 1.146961 0.062 Uiso 1 1 calc R U . . .
C49 C 0.08113(17) 0.83511(9) 0.8922(3) 0.0460(7) Uani 1 1 d . . . . .
H49 H 0.092633 0.815812 0.957443 0.055 Uiso 1 1 calc R U . . .
C50 C 0.19958(18) 1.07856(11) 1.4154(4) 0.0569(9) Uani 1 1 d . . . . .
H50 H 0.212804 1.085416 1.510253 0.068 Uiso 1 1 calc R U . . .
C51 C -0.35697(16) 0.68816(10) -0.0633(3) 0.0484(8) Uani 1 1 d . . . . .
C52 C 0.42519(18) 0.46955(11) 1.0572(4) 0.0539(9) Uani 1 1 d . . . . .
H52 H 0.455619 0.472243 0.983661 0.065 Uiso 1 1 calc R U . . .
C53 C -0.48152(18) 0.66992(11) -0.1094(5) 0.0613(10) Uani 1 1 d . . . . .
C54 C 0.1591(2) 1.13492(10) 0.7953(4) 0.0616(10) Uani 1 1 d . . . . .
H54 H 0.187540 1.156559 0.800413 0.074 Uiso 1 1 calc R U . . .
C55 C 0.21501(19) 1.04021(10) 1.2151(4) 0.0546(9) Uani 1 1 d . . . . .
H55 H 0.239787 1.020928 1.173270 0.066 Uiso 1 1 calc R U . . .
C56 C -0.31599(18) 0.71932(10) -0.0777(3) 0.0523(8) Uani 1 1 d . . . . .
H56 H -0.326215 0.735002 -0.156546 0.063 Uiso 1 1 calc R U . . .
C57 C 0.14610(19) 1.09718(12) 1.3369(4) 0.0607(10) Uani 1 1 d . . . . .
H57 H 0.122953 1.117162 1.377969 0.073 Uiso 1 1 calc R U . . .
C58 C 0.0634(2) 1.10115(10) 0.6843(4) 0.0556(9) Uani 1 1 d . . . . .
H58 H 0.026215 1.098612 0.610436 0.067 Uiso 1 1 calc R U . . .
C59 C 0.2940(2) 0.54296(11) 1.5313(3) 0.0576(9) Uani 1 1 d . . . . .
H59 H 0.246667 0.548207 1.492371 0.069 Uiso 1 1 calc R U . . .
C60 C 0.2337(2) 1.05007(10) 1.3559(4) 0.0580(9) Uani 1 1 d . . . . .
H60 H 0.270162 1.036903 1.410284 0.070 Uiso 1 1 calc R U . . .
C61 C -0.28189(19) 0.67331(10) 0.1480(4) 0.0541(9) Uani 1 1 d . . . . .
H61 H -0.270659 0.657077 0.224777 0.065 Uiso 1 1 calc R U . . .
C62 C -0.3374(2) 0.66479(11) 0.0490(4) 0.0621(10) Uani 1 1 d . . . . .
H62 H -0.362980 0.642496 0.057604 0.075 Uiso 1 1 calc R U . . .
C63 C 0.1054(2) 1.13154(10) 0.6897(4) 0.0611(10) Uani 1 1 d . . . . .
H63 H 0.097386 1.150280 0.620780 0.073 Uiso 1 1 calc R U . . .
C64 C 0.4052(2) 0.43516(12) 1.0979(4) 0.0689(12) Uani 1 1 d . . . . .
H64 H 0.422254 0.414012 1.053093 0.083 Uiso 1 1 calc R U . . .
C66 C 0.3338(2) 0.46194(10) 1.2701(4) 0.0582(9) Uani 1 1 d . . . . .
H66 H 0.301897 0.459063 1.341128 0.070 Uiso 1 1 calc R U . . .
C3 C -0.4124(2) 0.68688(13) -0.3066(4) 0.0687(11) Uani 1 1 d . . . . .
C4 C -0.3500(2) 0.67753(14) -0.3661(4) 0.0748(12) Uani 1 1 d . . . . .
H4 H -0.311088 0.667392 -0.308130 0.090 Uiso 1 1 calc R U . . .
C1 C 0.3117(3) 0.54625(12) 1.6739(4) 0.0761(13) Uani 1 1 d . . . . .
H1 H 0.276283 0.554246 1.731976 0.091 Uiso 1 1 calc R U . . .
C2 C 0.3605(3) 0.43132(11) 1.2035(5) 0.0707(12) Uani 1 1 d . . . . .
H2 H 0.347546 0.407389 1.231700 0.085 Uiso 1 1 calc R U . . .
C26 C -0.5046(2) 0.68879(17) 0.0090(5) 0.0850(15) Uani 1 1 d . . . . .
H26 H -0.475757 0.707665 0.053528 0.102 Uiso 1 1 calc R U . . .
C29 C -0.4678(3) 0.70148(15) -0.3906(5) 0.0836(14) Uani 1 1 d . . . . .
H29 H -0.510912 0.707944 -0.351690 0.100 Uiso 1 1 calc R U . . .
C65 C -0.5892(4) 0.6334(2) -0.1208(13) 0.164(5) Uani 1 1 d . . . . .
H65 H -0.618670 0.614166 -0.160396 0.197 Uiso 1 1 calc R U . . .
C67 C 0.4117(3) 0.52347(17) 1.5063(5) 0.107(2) Uani 1 1 d . . . . .
H67 H 0.447167 0.515127 1.448845 0.128 Uiso 1 1 calc R U . . .
C68 C -0.5229(2) 0.64266(12) -0.1767(7) 0.109(2) Uani 1 1 d . . . . .
H68 H -0.508128 0.630455 -0.257157 0.131 Uiso 1 1 calc R U . . .
C69 C -0.4617(4) 0.70698(18) -0.5334(6) 0.106(2) Uani 1 1 d . . . . .
H69 H -0.500374 0.717615 -0.590625 0.127 Uiso 1 1 calc R U . . .
C70 C 0.3777(4) 0.53851(16) 1.7336(4) 0.118(3) Uani 1 1 d . . . . .
H70 H 0.389032 0.541155 1.832166 0.142 Uiso 1 1 calc R U . . .
C71 C -0.3434(3) 0.68265(16) -0.5080(5) 0.0916(16) Uani 1 1 d . . . . .
H71 H -0.300297 0.676243 -0.546875 0.110 Uiso 1 1 calc R U . . .
C72 C -0.4002(3) 0.69720(17) -0.5928(6) 0.0974(16) Uani 1 1 d . . . . .
H72 H -0.396937 0.700407 -0.690847 0.117 Uiso 1 1 calc R U . . .
C73 C 0.4286(4) 0.5266(2) 1.6482(6) 0.163(4) Uani 1 1 d . . . . .
H73 H 0.475446 0.520627 1.688076 0.195 Uiso 1 1 calc R U . . .
C74 C -0.5684(3) 0.6796(3) 0.0586(8) 0.147(3) Uani 1 1 d . . . . .
H74 H -0.582968 0.691894 0.139066 0.176 Uiso 1 1 calc R U . . .
C75 C -0.6095(4) 0.6544(4) -0.0023(15) 0.201(7) Uani 1 1 d . . . . .
H75 H -0.654390 0.649648 0.032443 0.241 Uiso 1 1 calc R U . . .

loop_
_atom_site_aniso_label
_atom_site_aniso_U_11
_atom_site_aniso_U_22
_atom_site_aniso_U_33
_atom_site_aniso_U_23
_atom_site_aniso_U_13
_atom_site_aniso_U_12
N1 0.0339(12) 0.0276(13) 0.0483(13) 0.0030(10) -0.0112(10) -0.0001(9)
N2 0.0321(11) 0.0301(13) 0.0493(13) 0.0018(10) -0.0123(10) 0.0001(9)
N3 0.0299(11) 0.0300(13) 0.0476(13) 0.0010(10) -0.0118(10) -0.0017(9)
N4 0.0418(13) 0.0421(15) 0.0307(11) 0.0017(9) -0.0062(9) 0.0150(11)
C5 0.0270(12) 0.0310(15) 0.0461(15) 0.0033(11) -0.0096(11) -0.0042(10)
C6 0.0274(13) 0.0360(16) 0.0443(14) 0.0040(12) -0.0067(11) -0.0024(11)
C7 0.0291(13) 0.0354(16) 0.0396(13) 0.0038(11) -0.0055(10) 0.0026(11)
C8 0.0328(13) 0.0338(16) 0.0418(14) 0.0017(11) -0.0071(11) 0.0038(11)
C9 0.0270(12) 0.0355(16) 0.0371(13) 0.0023(11) -0.0030(10) 0.0053(10)
C10 0.0260(12) 0.0334(16) 0.0438(14) -0.0031(11) -0.0032(10) -0.0035(10)
C11 0.0381(15) 0.0406(18) 0.0429(15) 0.0017(12) -0.0130(12) 0.0035(12)
C12 0.0283(13) 0.0296(15) 0.0466(15) 0.0005(11) -0.0114(11) -0.0016(10)
C13 0.0299(13) 0.0287(15) 0.0474(15) 0.0041(11) -0.0108(11) -0.0020(10)
C14 0.0289(13) 0.0361(16) 0.0462(15) 0.0042(12) -0.0098(11) -0.0035(11)
C15 0.0350(14) 0.0250(14) 0.0449(14) 0.0022(11) -0.0088(11) -0.0031(11)
C16 0.0272(13) 0.0348(16) 0.0491(15) 0.0014(12) -0.0090(11) -0.0015(11)
C17 0.0403(15) 0.0355(16) 0.0428(15) 0.0007(12) -0.0091(12) 0.0024(12)
C18 0.0350(14) 0.0290(15) 0.0413(14) 0.0002(11) -0.0004(11) -0.0002(11)
C19 0.0310(13) 0.0384(16) 0.0334(13) 0.0032(11) -0.0033(10) 0.0083(11)
C20 0.0369(15) 0.0383(18) 0.0509(16) 0.0014(13) -0.0143(13) 0.0037(12)
C21 0.0324(13) 0.0403(17) 0.0318(12) -0.0002(11) 0.0005(10) 0.0084(11)
C22 0.0283(12) 0.0342(16) 0.0410(14) -0.0019(11) -0.0031(10) -0.0023(11)
C23 0.0366(14) 0.0375(16) 0.0336(13) -0.0023(11) 0.0017(11) 0.0117(12)
C24 0.0408(15) 0.0312(16) 0.0551(17) 0.0077(13) -0.0178(13) -0.0036(12)
C25 0.0351(14) 0.0299(15) 0.0465(15) 0.0042(11) -0.0124(12) 0.0003(11)
N26 0.0554(16) 0.0345(15) 0.0483(14) -0.0053(11) -0.0139(12) -0.0036(11)
C27 0.0340(14) 0.0408(17) 0.0440(15) 0.0003(12) -0.0070(11) -0.0071(12)
C28 0.0293(13) 0.0343(16) 0.0457(15) -0.0045(11) -0.0046(11) -0.0049(11)
N29 0.0356(14) 0.087(2) 0.0600(17) -0.0053(15) -0.0152(13) -0.0191(14)
C30 0.0379(15) 0.0486(19) 0.0449(15) 0.0041(13) -0.0074(12) -0.0064(13)
C31 0.0453(16) 0.0446(19) 0.0403(15) -0.0010(12) -0.0015(12) -0.0084(13)
C32 0.0384(15) 0.0390(18) 0.0480(16) -0.0089(13) 0.0012(12) -0.0104(12)
C33 0.0374(15) 0.0460(19) 0.0472(16) -0.0075(13) -0.0096(12) 0.0098(13)
C34 0.0466(16) 0.0396(17) 0.0378(14) -0.0022(12) -0.0115(12) 0.0051(13)
C35 0.0364(14) 0.0352(17) 0.0464(15) -0.0082(12) -0.0096(12) -0.0060(12)
C36 0.0430(16) 0.0432(19) 0.0525(17) -0.0077(13) -0.0036(13) 0.0058(13)
C37 0.0404(15) 0.0327(16) 0.0481(16) -0.0107(12) -0.0038(12) 0.0019(12)
C38 0.0432(16) 0.0312(16) 0.0557(17) 0.0072(13) -0.0154(13) -0.0081(12)
C39 0.0399(15) 0.0374(17) 0.0405(14) -0.0007(12) -0.0114(12) 0.0147(12)
C40 0.0454(17) 0.0420(19) 0.0504(17) -0.0110(13) -0.0120(13) -0.0051(13)
C41 0.0410(15) 0.0356(17) 0.0490(16) -0.0043(12) 0.0035(12) -0.0075(12)
C42 0.0330(14) 0.0350(17) 0.0537(16) 0.0011(13) -0.0126(12) -0.0001(12)
C43 0.0486(17) 0.0322(16) 0.0458(15) -0.0033(12) -0.0109(13) 0.0087(13)
C44 0.0537(18) 0.0366(17) 0.0460(16) 0.0020(12) -0.0186(13) -0.0119(14)
C45 0.0477(17) 0.0471(19) 0.0418(15) -0.0069(13) -0.0006(13) -0.0045(14)
C46 0.060(2) 0.0450(19) 0.0370(15) 0.0006(12) -0.0082(13) 0.0160(15)
C47 0.0495(18) 0.0386(19) 0.0592(18) -0.0112(14) -0.0010(15) -0.0002(14)
C48 0.0364(16) 0.061(2) 0.0544(18) -0.0145(15) -0.0088(13) 0.0070(14)
C49 0.0478(17) 0.0389(18) 0.0477(16) 0.0061(13) -0.0153(13) -0.0094(13)
C50 0.0474(18) 0.069(3) 0.0509(18) -0.0174(16) -0.0120(14) -0.0047(16)
C51 0.0331(15) 0.059(2) 0.0501(16) -0.0024(14) -0.0113(13) -0.0121(14)
C52 0.0433(17) 0.060(2) 0.0549(18) -0.0173(16) -0.0133(14) 0.0230(15)
C53 0.0311(16) 0.055(2) 0.093(3) 0.016(2) -0.0183(17) -0.0083(14)
C54 0.080(3) 0.0297(18) 0.074(2) -0.0071(16) 0.002(2) -0.0083(17)
C55 0.0529(19) 0.042(2) 0.064(2) -0.0119(15) -0.0174(16) 0.0047(15)
C56 0.0459(18) 0.061(2) 0.0468(17) 0.0056(15) -0.0118(14) -0.0095(15)
C57 0.0489(19) 0.075(3) 0.0561(19) -0.0232(18) -0.0083(15) 0.0089(17)
C58 0.067(2) 0.044(2) 0.0522(18) -0.0090(14) -0.0114(16) 0.0168(17)
C59 0.068(2) 0.059(2) 0.0456(17) -0.0033(15) 0.0051(16) -0.0100(18)
C60 0.059(2) 0.045(2) 0.064(2) -0.0046(16) -0.0255(17) -0.0027(16)
C61 0.0495(19) 0.051(2) 0.0573(19) 0.0098(15) -0.0167(15) -0.0193(15)
C62 0.054(2) 0.067(3) 0.062(2) 0.0119(18) -0.0155(17) -0.0293(18)
C63 0.085(3) 0.035(2) 0.060(2) -0.0083(15) -0.0069(18) 0.0082(18)
C64 0.075(3) 0.060(3) 0.065(2) -0.0200(19) -0.032(2) 0.033(2)
C66 0.067(2) 0.043(2) 0.062(2) 0.0087(16) -0.0120(17) 0.0095(16)
C3 0.056(2) 0.080(3) 0.065(2) -0.010(2) -0.0218(18) -0.017(2)
C4 0.060(2) 0.102(4) 0.060(2) -0.014(2) -0.0132(19) -0.012(2)
C1 0.121(4) 0.066(3) 0.0438(19) -0.0081(17) 0.021(2) -0.007(3)
C2 0.093(3) 0.035(2) 0.077(3) 0.0009(17) -0.028(2) 0.0145(19)
C26 0.045(2) 0.116(4) 0.093(3) 0.029(3) 0.000(2) 0.003(2)
C29 0.071(3) 0.102(4) 0.071(3) -0.010(2) -0.026(2) 0.004(2)
C65 0.077(5) 0.105(6) 0.287(12) 0.098(7) -0.110(7) -0.055(4)
C67 0.102(4) 0.152(5) 0.058(2) -0.031(3) -0.038(2) 0.089(4)
C68 0.065(3) 0.049(3) 0.196(6) 0.028(3) -0.080(3) -0.016(2)
C69 0.115(5) 0.117(5) 0.077(3) -0.013(3) -0.044(3) 0.018(4)
C70 0.212(7) 0.096(4) 0.039(2) -0.011(2) -0.037(3) 0.069(4)
C71 0.084(3) 0.117(4) 0.070(3) -0.016(3) -0.016(2) -0.022(3)
C72 0.104(4) 0.104(4) 0.079(3) -0.009(3) -0.020(3) -0.013(3)
C73 0.183(7) 0.214(8) 0.075(3) -0.065(4) -0.082(4) 0.149(6)
C74 0.049(3) 0.255(10) 0.137(5) 0.060(6) 0.012(3) 0.028(4)
C75 0.049(4) 0.252(14) 0.289(15) 0.168(12) -0.046(7) -0.040(6)

loop_
_atom_type_symbol
_atom_type_description
_atom_type_scat_dispersion_real
_atom_type_scat_dispersion_imag
_atom_type_scat_source
C C 0.0033 0.0016 'International Tables Vol C Tables 4.2.6.8 and 6.1.1.4'
H H 0.0000 0.0000 'International Tables Vol C Tables 4.2.6.8 and 6.1.1.4'
N N 0.0061 0.0033 'International Tables Vol C Tables 4.2.6.8 and 6.1.1.4'

loop_
_geom_angle_atom_site_label_1
_geom_angle_atom_site_label_2
_geom_angle_atom_site_label_3
_geom_angle
_geom_angle_site_symmetry_1
_geom_angle_site_symmetry_3
_geom_angle_publ_flag
C5 N1 C6 114.7(2) . . ?
C16 N2 C6 115.1(2) . . ?
C5 N3 C16 114.1(2) . . ?
C19 N4 C39 120.1(2) . . ?
C19 N4 C46 121.6(2) . . ?
C46 N4 C39 118.1(2) . . ?
N1 C5 N3 125.5(2) . . ?
N1 C5 C13 116.1(2) . . ?
N3 C5 C13 118.4(2) . . ?
N1 C6 C8 116.9(2) . . ?
N2 C6 N1 125.0(2) . . ?
N2 C6 C8 118.1(2) . . ?
C17 C7 C9 121.4(3) . . ?
C20 C7 C9 121.0(2) . . ?
C20 C7 C17 117.5(2) . . ?
C11 C8 C6 120.7(2) . . ?
C42 C8 C6 120.0(3) . . ?
C42 C8 C11 119.3(3) . . ?
C21 C9 C7 122.1(2) . . ?
C21 C9 C43 116.6(2) . . ?
C43 C9 C7 121.3(3) . . ?
C18 C10 C28 121.0(3) . . ?
C18 C10 C44 118.3(3) . . ?
C44 C10 C28 120.7(2) . . ?
C17 C11 C8 120.4(3) . . ?
C22 C12 C16 121.0(2) . . ?
C22 C12 C49 118.3(3) . . ?
C49 C12 C16 120.7(3) . . ?
C15 C13 C5 121.5(3) . . ?
C15 C13 C24 118.2(2) . . ?
C24 C13 C5 120.3(2) . . ?
C25 C14 C27 121.4(2) . . ?
C25 C14 C38 117.3(2) . . ?
C38 C14 C27 121.3(3) . . ?
C13 C15 C25 121.0(3) . . ?
N2 C16 N3 125.6(3) . . ?
N2 C16 C12 116.5(2) . . ?
N3 C16 C12 117.9(2) . . ?
C11 C17 C7 121.0(3) . . ?
C22 C18 C10 121.0(3) . . ?
N4 C19 C23 120.7(3) . . ?
N4 C19 C34 121.3(2) . . ?
C23 C19 C34 118.0(2) . . ?
C7 C20 C42 121.6(3) . . ?
C23 C21 C9 122.4(2) . . ?
C18 C22 C12 120.4(2) . . ?
C21 C23 C19 120.1(3) . . ?
C38 C24 C13 120.9(3) . . ?
C14 C25 C15 121.4(2) . . ?
C35 N26 C37 120.5(2) . . ?
C35 N26 C40 119.9(3) . . ?
C37 N26 C40 119.2(3) . . ?
C30 C27 C14 121.2(3) . . ?
C61 C27 C14 121.9(3) . . ?
C61 C27 C30 116.9(3) . . ?
C31 C28 C10 122.5(3) . . ?
C32 C28 C10 120.5(3) . . ?
C32 C28 C31 117.1(3) . . ?
C53 N29 C51 119.2(3) . . ?
C3 N29 C51 119.6(3) . . ?
C3 N29 C53 120.7(3) . . ?
C56 C30 C27 122.0(3) . . ?
C45 C31 C28 121.7(3) . . ?
C41 C32 C28 121.5(3) . . ?
C39 C33 C52 120.4(3) . . ?
C43 C34 C19 121.0(3) . . ?
C41 C35 N26 120.5(3) . . ?
C45 C35 N26 120.9(3) . . ?
C45 C35 C41 118.6(3) . . ?
C58 C36 C37 120.3(3) . . ?
C36 C37 N26 120.9(3) . . ?
C47 C37 N26 120.5(3) . . ?
C47 C37 C36 118.6(3) . . ?
C24 C38 C14 121.3(3) . . ?
C33 C39 N4 120.3(3) . . ?
C33 C39 C66 120.0(3) . . ?
C66 C39 N4 119.8(3) . . ?
C48 C40 N26 120.4(3) . . ?
C48 C40 C55 119.7(3) . . ?
C55 C40 N26 119.8(3) . . ?
C32 C41 C35 120.9(3) . . ?
C20 C42 C8 120.2(3) . . ?
C34 C43 C9 122.0(3) . . ?
C49 C44 C10 120.8(3) . . ?
C35 C45 C31 120.2(3) . . ?
C59 C46 N4 121.9(3) . . ?
C67 C46 N4 120.1(3) . . ?
C67 C46 C59 118.0(3) . . ?
C54 C47 C37 118.9(3) . . ?
C40 C48 C57 119.5(3) . . ?
C44 C49 C12 121.1(3) . . ?
C60 C50 C57 119.6(3) . . ?
C56 C51 N29 121.3(3) . . ?
C62 C51 N29 120.8(3) . . ?
C62 C51 C56 117.9(3) . . ?
C64 C52 C33 119.8(4) . . ?
N29 C53 C26 119.1(4) . . ?
C68 C53 N29 119.7(5) . . ?
C68 C53 C26 121.1(5) . . ?
C63 C54 C47 121.8(4) . . ?
C40 C55 C60 119.7(3) . . ?
C30 C56 C51 120.4(3) . . ?
C50 C57 C48 121.0(3) . . ?
C63 C58 C36 121.0(3) . . ?
C1 C59 C46 119.8(4) . . ?
C50 C60 C55 120.4(3) . . ?
C62 C61 C27 121.4(3) . . ?
C61 C62 C51 121.4(3) . . ?
C54 C63 C58 119.3(4) . . ?
C52 C64 C2 120.0(4) . . ?
C2 C66 C39 118.4(4) . . ?
N29 C3 C29 122.6(4) . . ?
C4 C3 N29 118.6(4) . . ?
C4 C3 C29 118.7(4) . . ?
C3 C4 C71 121.4(4) . . ?
C59 C1 C70 122.0(5) . . ?
C66 C2 C64 121.3(4) . . ?
C74 C26 C53 119.7(6) . . ?
C69 C29 C3 120.4(5) . . ?
C75 C65 C68 117.8(7) . . ?
C73 C67 C46 121.7(5) . . ?
C53 C68 C65 117.6(7) . . ?
C72 C69 C29 120.9(5) . . ?
C1 C70 C73 118.4(4) . . ?
C72 C71 C4 119.4(6) . . ?
C69 C72 C71 119.2(5) . . ?
C67 C73 C70 120.0(5) . . ?
C75 C74 C26 121.3(10) . . ?
C74 C75 C65 122.4(9) . . ?

loop_
_geom_bond_atom_site_label_1
_geom_bond_atom_site_label_2
_geom_bond_distance
_geom_bond_site_symmetry_2
_geom_bond_publ_flag
N1 C5 1.339(3) . ?
N1 C6 1.346(3) . ?
N2 C6 1.328(4) . ?
N2 C16 1.339(3) . ?
N3 C5 1.343(4) . ?
N3 C16 1.339(3) . ?
N4 C19 1.408(3) . ?
N4 C39 1.430(4) . ?
N4 C46 1.418(4) . ?
C5 C13 1.479(3) . ?
C6 C8 1.485(4) . ?
C7 C9 1.481(4) . ?
C7 C17 1.399(4) . ?
C7 C20 1.393(4) . ?
C8 C11 1.383(4) . ?
C8 C42 1.386(4) . ?
C9 C21 1.386(4) . ?
C9 C43 1.399(4) . ?
C10 C18 1.388(4) . ?
C10 C28 1.483(4) . ?
C10 C44 1.390(4) . ?
C11 C17 1.392(4) . ?
C12 C16 1.485(4) . ?
C12 C22 1.382(4) . ?
C12 C49 1.398(4) . ?
C13 C15 1.392(4) . ?
C13 C24 1.397(4) . ?
C14 C25 1.400(4) . ?
C14 C27 1.487(4) . ?
C14 C38 1.402(4) . ?
C15 C25 1.389(4) . ?
C18 C22 1.392(4) . ?
C19 C23 1.400(4) . ?
C19 C34 1.392(4) . ?
C20 C42 1.382(4) . ?
C21 C23 1.385(4) . ?
C24 C38 1.388(4) . ?
N26 C35 1.416(4) . ?
N26 C37 1.420(4) . ?
N26 C40 1.433(4) . ?
C27 C30 1.388(4) . ?
C27 C61 1.396(4) . ?
C28 C31 1.402(4) . ?
C28 C32 1.392(4) . ?
N29 C51 1.415(4) . ?
N29 C53 1.404(5) . ?
N29 C3 1.426(5) . ?
C30 C56 1.389(4) . ?
C31 C45 1.384(4) . ?
C32 C41 1.378(4) . ?
C33 C39 1.382(5) . ?
C33 C52 1.398(4) . ?
C34 C43 1.373(4) . ?
C35 C41 1.386(4) . ?
C35 C45 1.390(5) . ?
C36 C37 1.398(4) . ?
C36 C58 1.373(5) . ?
C37 C47 1.391(5) . ?
C39 C66 1.401(5) . ?
C40 C48 1.392(5) . ?
C40 C55 1.378(5) . ?
C44 C49 1.371(4) . ?
C46 C59 1.379(5) . ?
C46 C67 1.367(5) . ?
C47 C54 1.385(5) . ?
C48 C57 1.383(4) . ?
C50 C57 1.375(5) . ?
C50 C60 1.368(5) . ?
C51 C56 1.385(5) . ?
C51 C62 1.391(5) . ?
C52 C64 1.373(6) . ?
C53 C26 1.423(7) . ?
C53 C68 1.382(6) . ?
C54 C63 1.364(5) . ?
C55 C60 1.404(5) . ?
C58 C63 1.356(6) . ?
C59 C1 1.376(5) . ?
C61 C62 1.376(4) . ?
C64 C2 1.376(7) . ?
C66 C2 1.399(6) . ?
C3 C4 1.390(6) . ?
C3 C29 1.362(6) . ?
C4 C71 1.384(7) . ?
C1 C70 1.344(8) . ?
C26 C74 1.369(8) . ?
C29 C69 1.392(7) . ?
C65 C68 1.438(12) . ?
C65 C75 1.444(16) . ?
C67 C73 1.366(6) . ?
C69 C72 1.378(8) . ?
C70 C73 1.382(9) . ?
C71 C72 1.383(7) . ?
C74 C75 1.300(15) . ?
